data_7036311
loop_
_publ_author_name
'Nejman, Phillip S.'
'Morton-Fernandez, Brian'
'Moulding, David J.'
'Athukorala Arachchige, Kasun S.'
'Cordes, David B.'
'Slawin, Alexandra M. Z.'
'Kilian, Petr'
'Woollins, J. Derek'

_publ_section_title
;
 Structural diversity of bimetallic rhodium and iridium half sandwich
 dithiolato complexes.
;
_journal_issue 38
_journal_name_full 'Dalton transactions (Cambridge, England : 2003)'
_journal_page_first 16758
_journal_page_last 16766
_journal_paper_doi 10.1039/c5dt02542g
_journal_volume 44
_journal_year 2015
_chemical_formula_moiety 'C33 H39 Cl11 Ir2 S2'
_chemical_formula_sum 'C33 H39 Cl11 Ir2 S2'
_chemical_formula_weight 1274.21
_space_group_crystal_system orthorhombic
_space_group_IT_number 62
_space_group_name_Hall '-P 2ac 2n'
_space_group_name_H-M_alt 'P n m a'
_symmetry_space_group_name_Hall '-P 2ac 2n'
_symmetry_space_group_name_H-M 'P n m a'
_atom_sites_solution_hydrogens geom
_atom_sites_solution_primary direct
_atom_sites_solution_secondary difmap
_audit_creation_date 2015-05-18
_audit_creation_method 'by CrystalStructure 4.1'
_audit_update_record
;
2015-07-29 deposited with the CCDC.
2015-08-27 downloaded from the CCDC.
;
_cell_angle_alpha 90.0000
_cell_angle_beta 90.0000
_cell_angle_gamma 90.0000
_cell_formula_units_Z 4
_cell_length_a 16.8938(14)
_cell_length_b 11.8801(9)
_cell_length_c 21.7865(18)
_cell_measurement_reflns_used 13341
_cell_measurement_temperature 93
_cell_measurement_theta_max 27.50
_cell_measurement_theta_min 1.50
_cell_volume 4372.6(6)
_computing_cell_refinement 'CrystalClear-SM Expert 2.1 b32'
_computing_data_collection 'CrystalClear-SM Expert 2.1 b32 (Rigaku, 2014)'
_computing_data_reduction 'CrystalClear-SM Expert 2.1 b32'
_computing_molecular_graphics 'CrystalStructure 4.1'
_computing_publication_material 'CrystalStructure 4.1 (Rigaku, 2014)'
_computing_structure_refinement 'SHELXL2013 (Sheldrick, 2008)'
_computing_structure_solution 'DIRDIF99-PATTY (Gould, et al., 1999)'
_diffrn_ambient_temperature 93
_diffrn_detector_area_resol_mean 5.814
_diffrn_measured_fraction_theta_full 0.997
_diffrn_measured_fraction_theta_max 0.997
_diffrn_measurement_device_type 'Rigaku XtaLAB P200'
_diffrn_measurement_method \w
_diffrn_radiation_type 'Mo K\a'
_diffrn_radiation_wavelength 0.71075
_diffrn_reflns_av_R_equivalents 0.0573
_diffrn_reflns_laue_measured_fraction_full 0.997
_diffrn_reflns_laue_measured_fraction_max 0.997
_diffrn_reflns_limit_h_max 20
_diffrn_reflns_limit_h_min -20
_diffrn_reflns_limit_k_max 14
_diffrn_reflns_limit_k_min -13
_diffrn_reflns_limit_l_max 26
_diffrn_reflns_limit_l_min -26
_diffrn_reflns_number 58051
_diffrn_reflns_point_group_measured_fraction_full 0.997
_diffrn_reflns_point_group_measured_fraction_max 0.997
_diffrn_reflns_theta_full 25.242
_diffrn_reflns_theta_max 25.343
_diffrn_reflns_theta_min 1.525
_diffrn_standards_number 0
_exptl_absorpt_coefficient_mu 6.888
_exptl_absorpt_correction_T_max 0.709
_exptl_absorpt_correction_T_min 0.437
_exptl_absorpt_correction_type multi-scan
_exptl_absorpt_process_details 'REQAB (Rigaku, 1998)'
_exptl_crystal_colour yellow
_exptl_crystal_density_diffrn 1.935
_exptl_crystal_density_method 'not measured'
_exptl_crystal_description prism
_exptl_crystal_F_000 2440.00
_exptl_crystal_size_max 0.200
_exptl_crystal_size_mid 0.050
_exptl_crystal_size_min 0.050
_refine_diff_density_max 5.98
_refine_diff_density_min -2.47
_refine_ls_extinction_method none
_refine_ls_goodness_of_fit_ref 1.098
_refine_ls_hydrogen_treatment constr
_refine_ls_number_parameters 245
_refine_ls_number_reflns 4196
_refine_ls_number_restraints 72
_refine_ls_R_factor_all 0.0919
_refine_ls_R_factor_gt 0.0916
_refine_ls_shift/su_max 0.000
_refine_ls_structure_factor_coef Fsqd
_refine_ls_weighting_details 'w = 1/[\s^2^(Fo^2^)+(0.1681P)^2^+106.8838P] where P=(Fo^2^+2Fc^2^)/3'
_refine_ls_weighting_scheme calc
_refine_ls_wR_factor_gt 0.2458
_refine_ls_wR_factor_ref 0.2747
_reflns_number_gt 3832
_reflns_number_total 4196
_reflns_threshold_expression F^2^>2.0\s(F^2^)
_cod_data_source_file c5dt02542g2.cif
_cod_data_source_block 6b
_cod_depositor_comments 'Adding full bibliography for 7036305--7036311.cif.'
_cod_database_code 7036311

loop_
_space_group_symop_id
_space_group_symop_operation_xyz
1 +X,+Y,+Z
2 1/2-X,1/2+Y,1/2+Z
3 +X,1/2-Y,+Z
4 1/2-X,-Y,1/2+Z
5 -X,-Y,-Z
6 -1/2+X,-1/2-Y,-1/2-Z
7 -X,-1/2+Y,-Z
8 -1/2+X,+Y,-1/2-Z

loop_
_atom_site_label
_atom_site_type_symbol
_atom_site_fract_x
_atom_site_fract_y
_atom_site_fract_z
_atom_site_U_iso_or_equiv
_atom_site_adp_type
_atom_site_occupancy
_atom_site_site_symmetry_order
_atom_site_calc_flag
_atom_site_refinement_flags_posn
_atom_site_refinement_flags_adp
_atom_site_refinement_flags_occupancy
Ir1 Ir 0.40409(4) 0.7500 0.48797(4) 0.0402(3) Uani 1 2 d S T P
Ir2 Ir 0.42179(5) 0.7500 0.33683(4) 0.0476(3) Uani 1 2 d S T P
Cl1 Cl 0.5201(3) 0.7500 0.4195(3) 0.0665(17) Uani 1 2 d S T P
Cl2 Cl 0.8022(5) 0.7500 0.5973(3) 0.0749(19) Uani 1 2 d S T P
Cl3 Cl 0.7158(3) 0.7500 0.4256(4) 0.0714(18) Uani 1 2 d S T P
Cl4 Cl 0.8636(3) 0.8718(5) 0.4189(3) 0.0761(14) Uani 1 1 d . . .
Cl5 Cl 0.6615(7) 0.1255(11) 0.2685(5) 0.165(4) Uani 1 1 d . U .
Cl6 Cl 0.8004(11) 0.2500 0.2682(7) 0.162(5) Uani 1 2 d S TU P
Cl7 Cl 0.4638(19) 0.2500 0.1655(13) 0.264(9) Uani 1 2 d S TU P
Cl8 Cl 0.4624(7) 0.3667(9) 0.0534(5) 0.147(3) Uani 1 1 d . U .
S1 S 0.3637(2) 0.8753(3) 0.40840(19) 0.0459(9) Uani 1 1 d . . .
C1 C 0.2600(9) 0.8570(15) 0.4028(7) 0.052(4) Uani 1 1 d . . .
C2 C 0.2162(13) 0.9532(19) 0.4005(8) 0.071(6) Uani 1 1 d . . .
H2 H 0.2426 1.0238 0.4012 0.085 Uiso 1 1 calc R U .
C3 C 0.1351(15) 0.951(3) 0.3973(11) 0.097(9) Uani 1 1 d . . .
H3 H 0.1063 1.0198 0.3963 0.116 Uiso 1 1 calc R U .
C4 C 0.0982(12) 0.858(3) 0.3956(12) 0.096(9) Uani 1 1 d . . .
H4 H 0.0420 0.8580 0.3939 0.115 Uiso 1 1 calc R U .
C5 C 0.1400(16) 0.7500 0.3963(13) 0.085(11) Uani 1 2 d S T P
C6 C 0.2210(14) 0.7500 0.4020(11) 0.057(6) Uani 1 2 d S T P
C7 C 0.3251(19) 0.7500 0.5607(17) 0.117(16) Uani 1 2 d S T P
C8 C 0.3658(18) 0.843(2) 0.5659(13) 0.097(7) Uani 1 1 d . U .
C9 C 0.4461(17) 0.809(2) 0.5734(12) 0.091(7) Uani 1 1 d . U .
C10 C 0.240(3) 0.7500 0.553(3) 0.30(7) Uani 1 2 d S T P
H10A H 0.2151 0.7742 0.5917 0.361 Uiso 0.5 1 calc R U P
H10B H 0.2221 0.6739 0.5431 0.361 Uiso 0.5 1 calc R U P
H10C H 0.2253 0.8019 0.5203 0.361 Uiso 0.5 1 calc R U P
C11 C 0.318(8) 0.959(6) 0.563(3) 0.44(8) Uani 1 1 d . . .
C12 C 0.514(7) 0.864(13) 0.5820(15) 0.63(15) Uani 1 1 d . . .
C13 C 0.364(2) 0.7500 0.2529(15) 0.083(8) Uani 1 2 d S TU P
C14 C 0.4271(14) 0.845(2) 0.2539(11) 0.082(6) Uani 1 1 d . U .
C15 C 0.4955(19) 0.796(2) 0.2621(13) 0.115(9) Uani 1 1 d . U .
C16 C 0.274(4) 0.7500 0.241(3) 0.179(12) Uani 1 2 d S TU P
C17 C 0.395(4) 0.970(6) 0.251(3) 0.232(12) Uani 1 1 d . U .
C18 C 0.575(3) 0.863(5) 0.262(2) 0.180(11) Uani 1 1 d . U .
C19 C 0.8142(12) 0.7500 0.4469(11) 0.048(5) Uani 1 2 d S T P
H19 H 0.8173 0.7500 0.4927 0.058 Uiso 1 2 calc R U P
C20 C 0.699(3) 0.2500 0.246(2) 0.104(12) Uani 1 2 d S T P
H20 H 0.6983 0.2500 0.1998 0.125 Uiso 1 2 calc R U P
C21 C 0.4994(17) 0.2500 0.0944(16) 0.087(10) Uani 1 2 d S T P
H21 H 0.5586 0.2500 0.0947 0.104 Uiso 1 2 calc R U P

loop_
_atom_site_aniso_label
_atom_site_aniso_U_11
_atom_site_aniso_U_22
_atom_site_aniso_U_33
_atom_site_aniso_U_23
_atom_site_aniso_U_13
_atom_site_aniso_U_12
Ir1 0.0238(4) 0.0259(4) 0.0710(6) 0.000 0.0023(3) 0.000
Ir2 0.0299(5) 0.0413(5) 0.0716(6) 0.000 0.0095(3) 0.000
Cl1 0.021(2) 0.090(5) 0.088(4) 0.000 0.005(2) 0.000
Cl2 0.064(4) 0.081(5) 0.080(4) 0.000 0.016(3) 0.000
Cl3 0.023(2) 0.075(4) 0.116(5) 0.000 -0.001(3) 0.000
Cl4 0.047(2) 0.062(3) 0.119(4) 0.012(3) 0.008(2) -0.011(2)
Cl5 0.166(4) 0.165(4) 0.165(4) 0.0001(5) 0.0002(5) -0.0002(5)
Cl6 0.162(5) 0.162(5) 0.162(5) 0.000 -0.0001(5) 0.000
Cl7 0.264(9) 0.264(9) 0.264(9) 0.000 0.0000(5) 0.000
Cl8 0.147(3) 0.147(3) 0.147(3) 0.0003(5) -0.0005(5) -0.0002(5)
S1 0.0380(18) 0.0250(16) 0.075(2) 0.0029(15) 0.0042(16) 0.0008(14)
C1 0.038(8) 0.049(9) 0.070(10) -0.003(7) 0.005(7) 0.022(7)
C2 0.074(13) 0.066(12) 0.072(11) -0.009(9) -0.005(9) 0.040(11)
C3 0.067(15) 0.13(2) 0.093(15) -0.006(16) 0.004(12) 0.069(17)
C4 0.033(10) 0.14(3) 0.110(18) 0.009(18) 0.002(10) 0.029(13)
C5 0.035(13) 0.16(3) 0.063(16) 0.000 0.009(11) 0.000
C6 0.034(11) 0.078(18) 0.058(13) 0.000 0.002(9) 0.000
C7 0.046(16) 0.22(5) 0.09(2) 0.000 0.045(16) 0.000
C8 0.097(7) 0.097(7) 0.097(7) -0.0001(10) 0.0000(10) 0.0003(10)
C9 0.091(7) 0.091(7) 0.091(7) -0.0001(10) 0.0000(10) -0.0007(10)
C10 0.10(4) 0.7(2) 0.10(4) 0.000 0.04(3) 0.000
C11 0.8(2) 0.24(7) 0.24(6) -0.06(6) 0.04(11) 0.33(11)
C12 0.70(18) 1.1(4) 0.045(18) -0.11(6) 0.05(4) -0.4(2)
C13 0.083(8) 0.083(8) 0.083(8) 0.000 0.0000(10) 0.000
C14 0.082(6) 0.081(6) 0.081(6) 0.0001(10) -0.0001(10) 0.0000(10)
C15 0.115(9) 0.115(9) 0.115(9) -0.0001(10) 0.0001(10) -0.0002(10)
C16 0.179(12) 0.179(12) 0.179(12) 0.000 0.0000(5) 0.000
C17 0.232(12) 0.232(12) 0.232(12) 0.0000(5) 0.0000(5) 0.0000(5)
C18 0.180(11) 0.180(11) 0.180(11) 0.0000(5) 0.0000(5) 0.0000(5)
C19 0.031(10) 0.050(12) 0.064(13) 0.000 -0.012(9) 0.000
C20 0.12(3) 0.07(2) 0.12(3) 0.000 0.01(2) 0.000
C21 0.039(14) 0.10(3) 0.12(3) 0.000 -0.025(15) 0.000

loop_
_atom_type_symbol
_atom_type_description
_atom_type_scat_dispersion_real
_atom_type_scat_dispersion_imag
_atom_type_scat_source
C C 0.0033 0.0016
;
International Tables for Crystallography
(Vol. C, Tables 4.2.6.8 and 6.1.1.4)
;
H H 0.0000 0.0000
;
International Tables for Crystallography
(Vol. C, Table 6.1.1.4)
;
Cl Cl 0.1484 0.1585
;
International Tables for Crystallography
(Vol. C, Tables 4.2.6.8 and 6.1.1.4)
;
Ir Ir -1.4442 7.9887
;
International Tables for Crystallography
(Vol. C, Tables 4.2.6.8 and 6.1.1.4)
;
S S 0.1246 0.1234
;
International Tables for Crystallography
(Vol. C, Tables 4.2.6.8 and 6.1.1.4)
;

loop_
_geom_angle_atom_site_label_1
_geom_angle_atom_site_label_2
_geom_angle_atom_site_label_3
_geom_angle
_geom_angle_site_symmetry_1
_geom_angle_site_symmetry_3
C7 Ir1 C8 36.1(9) . 3_565
C7 Ir1 C8 36.1(9) . .
C8 Ir1 C8 62.4(16) 3_565 .
C7 Ir1 C9 62.8(13) . .
C8 Ir1 C9 64.6(11) 3_565 .
C8 Ir1 C9 39.2(11) . .
C7 Ir1 C9 62.8(13) . 3_565
C8 Ir1 C9 39.2(11) 3_565 3_565
C8 Ir1 C9 64.6(11) . 3_565
C9 Ir1 C9 39.0(15) . 3_565
C7 Ir1 S1 111.8(8) . .
C8 Ir1 S1 144.8(8) 3_565 .
C8 Ir1 S1 99.8(8) . .
C9 Ir1 S1 121.9(7) . .
C9 Ir1 S1 160.9(8) 3_565 .
C7 Ir1 S1 111.8(8) . 3_565
C8 Ir1 S1 99.8(8) 3_565 3_565
C8 Ir1 S1 144.8(8) . 3_565
C9 Ir1 S1 160.9(8) . 3_565
C9 Ir1 S1 121.9(7) 3_565 3_565
S1 Ir1 S1 77.24(19) . 3_565
C7 Ir1 Cl1 167.4(11) . .
C8 Ir1 Cl1 136.6(8) 3_565 .
C8 Ir1 Cl1 136.6(8) . .
C9 Ir1 Cl1 105.4(8) . .
C9 Ir1 Cl1 105.4(8) 3_565 .
S1 Ir1 Cl1 77.70(15) . .
S1 Ir1 Cl1 77.70(15) 3_565 .
C13 Ir2 C14 43.3(9) . 3_565
C13 Ir2 C14 43.3(9) . .
C14 Ir2 C14 63.7(13) 3_565 .
C13 Ir2 C15 66.4(12) . .
C14 Ir2 C15 57.2(10) 3_565 .
C14 Ir2 C15 35.8(9) . .
C13 Ir2 C15 66.4(12) . 3_565
C14 Ir2 C15 35.8(9) 3_565 3_565
C14 Ir2 C15 57.2(10) . 3_565
C15 Ir2 C15 29.5(15) . 3_565
C13 Ir2 S1 112.6(7) . 3_565
C14 Ir2 S1 104.1(7) 3_565 3_565
C14 Ir2 S1 155.2(7) . 3_565
C15 Ir2 S1 155.4(8) . 3_565
C15 Ir2 S1 126.1(8) 3_565 3_565
C13 Ir2 S1 112.6(7) . .
C14 Ir2 S1 155.2(7) 3_565 .
C14 Ir2 S1 104.1(7) . .
C15 Ir2 S1 126.1(8) . .
C15 Ir2 S1 155.4(8) 3_565 .
S1 Ir2 S1 77.87(18) 3_565 .
C13 Ir2 Cl1 165.5(10) . .
C14 Ir2 Cl1 126.5(7) 3_565 .
C14 Ir2 Cl1 126.5(7) . .
C15 Ir2 Cl1 99.6(8) . .
C15 Ir2 Cl1 99.6(8) 3_565 .
S1 Ir2 Cl1 78.28(14) 3_565 .
S1 Ir2 Cl1 78.28(14) . .
Ir1 Cl1 Ir2 84.58(17) . .
C1 S1 Ir2 106.7(6) . .
C1 S1 Ir1 104.9(6) . .
Ir2 S1 Ir1 88.17(12) . .
C2 C1 C6 119.6(17) . .
C2 C1 S1 115.9(16) . .
C6 C1 S1 124.4(13) . .
C1 C2 C3 122(2) . .
C1 C2 H2 119.0 . .
C3 C2 H2 119.0 . .
C4 C3 C2 120(2) . .
C4 C3 H3 119.8 . .
C2 C3 H3 119.8 . .
C5 C4 C3 121.7(19) . .
C5 C4 H4 119.1 . .
C3 C4 H4 119.1 . .
C4 C5 C4 122(3) . 3_565
C4 C5 C6 118.9(15) . .
C4 C5 C6 118.9(15) 3_565 .
C5 C6 C1 117.3(10) . 3_565
C5 C6 C1 117.3(10) . .
C1 C6 C1 125(2) 3_565 .
C8 C7 C8 115(4) 3_565 .
C8 C7 C10 122.3(18) 3_565 .
C8 C7 C10 122.3(18) . .
C8 C7 Ir1 74.1(17) 3_565 .
C8 C7 Ir1 74.1(17) . .
C10 C7 Ir1 124(3) . .
C7 C8 C9 106(3) . .
C7 C8 C11 117(6) . .
C9 C8 C11 136(6) . .
C7 C8 Ir1 69.8(18) . .
C9 C8 Ir1 70.0(16) . .
C11 C8 Ir1 124(3) . .
C8 C9 C12 135(8) . .
C8 C9 C9 106.1(16) . 3_565
C12 C9 C9 119(7) . 3_565
C8 C9 Ir1 70.8(16) . .
C12 C9 Ir1 125(3) . .
C9 C9 Ir1 70.5(7) 3_565 .
C7 C10 H10A 109.5 . .
C7 C10 H10B 109.5 . .
H10A C10 H10B 109.5 . .
C7 C10 H10C 109.4 . .
H10A C10 H10C 109.5 . .
H10B C10 H10C 109.5 . .
C16 C13 C14 132.9(14) . .
C16 C13 C14 132.9(14) . 3_565
C14 C13 C14 93(3) . 3_565
C16 C13 Ir2 128(3) . .
C14 C13 Ir2 70.3(15) . .
C14 C13 Ir2 70.3(15) 3_565 .
C15 C14 C17 136(3) . .
C15 C14 C13 107(2) . .
C17 C14 C13 117(3) . .
C15 C14 Ir2 71.7(17) . .
C17 C14 Ir2 121(3) . .
C13 C14 Ir2 66.4(15) . .
C15 C15 C14 116.5(17) 3_565 .
C15 C15 C18 121(2) 3_565 .
C14 C15 C18 122(3) . .
C15 C15 Ir2 75.2(8) 3_565 .
C14 C15 Ir2 72.5(17) . .
C18 C15 Ir2 129(3) . .
Cl3 C19 Cl4 111.1(8) . 3_565
Cl3 C19 Cl4 111.1(8) . .
Cl4 C19 Cl4 109.0(13) 3_565 .
Cl3 C19 H19 108.5 . .
Cl4 C19 H19 108.5 3_565 .
Cl4 C19 H19 108.5 . .
Cl5 C20 Cl5 123(3) 3 .
Cl5 C20 Cl6 106.4(18) 3 .
Cl5 C20 Cl6 106.4(18) . .
Cl5 C20 H20 106.8 3 .
Cl5 C20 H20 106.8 . .
Cl6 C20 H20 106.8 . .
Cl7 C21 Cl8 110.2(15) . 3
Cl7 C21 Cl8 110.2(15) . .
Cl8 C21 Cl8 103.6(17) 3 .
Cl7 C21 H21 110.9 . .
Cl8 C21 H21 110.9 3 .
Cl8 C21 H21 110.9 . .

loop_
_geom_bond_atom_site_label_1
_geom_bond_atom_site_label_2
_geom_bond_distance
_geom_bond_site_symmetry_2
Ir1 C7 2.07(3) .
Ir1 C8 2.12(3) 3_565
Ir1 C8 2.12(3) .
Ir1 C9 2.11(3) .
Ir1 C9 2.11(3) 3_565
Ir1 S1 2.384(4) .
Ir1 S1 2.384(4) 3_565
Ir1 Cl1 2.464(6) .
Ir2 C13 2.07(3) .
Ir2 C14 2.13(2) 3_565
Ir2 C14 2.13(2) .
Ir2 C15 2.12(3) .
Ir2 C15 2.12(3) 3_565
Ir2 S1 2.368(4) 3_565
Ir2 S1 2.368(4) .
Ir2 Cl1 2.450(6) .
Cl3 C19 1.73(2) .
Cl4 C19 1.777(14) .
Cl5 C20 1.68(2) .
Cl6 C20 1.78(5) .
Cl7 C21 1.66(4) .
Cl8 C21 1.76(2) .
S1 C1 1.771(17) .
C1 C2 1.36(2) .
C1 C6 1.43(2) .
C2 C3 1.37(3) .
C2 H2 0.9500 .
C3 C4 1.27(4) .
C3 H3 0.9500 .
C4 C5 1.46(3) .
C4 H4 0.9500 .
C5 C4 1.46(3) 3_565
C5 C6 1.37(4) .
C6 C1 1.43(2) 3_565
C7 C8 1.30(3) 3_565
C7 C8 1.30(3) .
C7 C10 1.45(6) .
C8 C9 1.42(4) .
C8 C11 1.60(6) .
C9 C12 1.33(11) .
C9 C9 1.41(5) 3_565
C10 H10A 0.9800 .
C10 H10B 0.9800 .
C10 H10C 0.9800 .
C13 C16 1.55(8) .
C13 C14 1.55(3) .
C13 C14 1.55(3) 3_565
C14 C15 1.31(4) .
C14 C17 1.58(7) .
C15 C15 1.08(6) 3_565
C15 C18 1.57(5) .
C19 Cl4 1.777(14) 3_565
C19 H19 1.0000 .
C20 Cl5 1.68(2) 3
C20 H20 1.0000 .
C21 Cl8 1.76(2) 3
C21 H21 1.0000 .

loop_
_geom_torsion_atom_site_label_1
_geom_torsion_atom_site_label_2
_geom_torsion_atom_site_label_3
_geom_torsion_atom_site_label_4
_geom_torsion
_geom_torsion_site_symmetry_1
_geom_torsion_site_symmetry_4
Ir2 S1 C1 C2 -134.4(13) . .
Ir1 S1 C1 C2 133.0(13) . .
Ir2 S1 C1 C6 47.1(17) . .
Ir1 S1 C1 C6 -45.5(17) . .
C6 C1 C2 C3 0(3) . .
S1 C1 C2 C3 -178.8(16) . .
C1 C2 C3 C4 -1(4) . .
C2 C3 C4 C5 -1(4) . .
C3 C4 C5 C4 178.8(19) . 3_565
C3 C4 C5 C6 3(4) . .
C4 C5 C6 C1 180(2) . 3_565
C4 C5 C6 C1 4(4) 3_565 3_565
C4 C5 C6 C1 -4(4) . .
C4 C5 C6 C1 -180(2) 3_565 .
C2 C1 C6 C5 3(3) . .
S1 C1 C6 C5 -178.9(18) . .
C2 C1 C6 C1 178.5(16) . 3_565
S1 C1 C6 C1 -3(3) . 3_565
C8 C7 C8 C9 2(5) 3_565 .
C10 C7 C8 C9 179(4) . .
Ir1 C7 C8 C9 -61(2) . .
C8 C7 C8 C11 -178(3) 3_565 .
C10 C7 C8 C11 -1(6) . .
Ir1 C7 C8 C11 119(4) . .
C8 C7 C8 Ir1 63(3) 3_565 .
C10 C7 C8 Ir1 -120(4) . .
C7 C8 C9 C12 -178(4) . .
C11 C8 C9 C12 2(7) . .
Ir1 C8 C9 C12 121(4) . .
C7 C8 C9 C9 -1(3) . 3_565
C11 C8 C9 C9 179(5) . 3_565
Ir1 C8 C9 C9 -62.1(7) . 3_565
C7 C8 C9 Ir1 61(2) . .
C11 C8 C9 Ir1 -119(5) . .
C16 C13 C14 C15 -175(5) . .
C14 C13 C14 C15 -7(3) 3_565 .
Ir2 C13 C14 C15 61(2) . .
C16 C13 C14 C17 10(6) . .
C14 C13 C14 C17 178(3) 3_565 .
Ir2 C13 C14 C17 -114(3) . .
C16 C13 C14 Ir2 124(5) . .
C14 C13 C14 Ir2 -67.8(16) 3_565 .
C17 C14 C15 C15 178(4) . 3_565
C13 C14 C15 C15 5(2) . 3_565
Ir2 C14 C15 C15 62.9(9) . 3_565
C17 C14 C15 C18 -10(6) . .
C13 C14 C15 C18 177(3) . .
Ir2 C14 C15 C18 -126(3) . .
C17 C14 C15 Ir2 116(5) . .
C13 C14 C15 Ir2 -57.4(18) . .
